data_7106633
loop_
_publ_author_name
'Jian Zhang'
'Hoi-Shan Chan'
'Zuowei Xie'

_publ_section_title
;
 Selective cage boron/carbon extrusion reaction of 13-vertex carborane
 m-1,2-(CH2)3-1,2-C2B11H11: formation of nido-CB10, closo-CB10, and
 closo-C2B10 species
;
_journal_name_full Chem.Commun.
_journal_page_first 8082
_journal_paper_doi 10.1039/c1cc12023a
_journal_volume 47
_journal_year 2011
_chemical_formula_sum 'C15 H23 B11 N2'
_chemical_formula_weight 350.26
_chemical_name_systematic
;
?
;
_space_group_IT_number 33
_symmetry_cell_setting orthorhombic
_symmetry_space_group_name_Hall 'P 2c -2n'
_symmetry_space_group_name_H-M 'P n a 21'
_atom_sites_solution_hydrogens geom
_atom_sites_solution_primary direct
_atom_sites_solution_secondary difmap
_audit_creation_method SHELXL-97
_cell_angle_alpha 90.00
_cell_angle_beta 90.00
_cell_angle_gamma 90.00
_cell_formula_units_Z 12
_cell_length_a 24.3055(18)
_cell_length_b 16.5785(11)
_cell_length_c 14.2903(10)
_cell_measurement_reflns_used 73
_cell_measurement_temperature 123(2)
_cell_measurement_theta_max 15
_cell_measurement_theta_min 15
_cell_volume 5758.3(7)
_computing_cell_refinement 'BRUKER KAPPA APEXII DUO DIFFRACTOMETER'
_computing_data_collection 'BRUKER KAPPA APEXII DUO DIFFRACTOMETER'
_computing_data_reduction 'BRUKER KAPPA APEXII DUO DIFFRACTOMETER'
_computing_molecular_graphics 'SIEMENS SHELXTL'
_computing_publication_material 'SIEMENS SHELXTL'
_computing_structure_refinement 'SHELXL-97 (Sheldrick, 2008)'
_computing_structure_solution 'SHELXS-97 (Sheldrick, 2008)'
_diffrn_ambient_temperature 123(2)
_diffrn_measured_fraction_theta_full 0.991
_diffrn_measured_fraction_theta_max 0.991
_diffrn_measurement_device_type 'BRUKER KAPPA APEXII DUO DIFFRACTOMETER'
_diffrn_measurement_method 'PHI & OMEGA SCAN'
_diffrn_radiation_monochromator graphite
_diffrn_radiation_source 'fine-focus sealed tube'
_diffrn_radiation_type MoK\a
_diffrn_radiation_wavelength 0.71073
_diffrn_reflns_av_R_equivalents 0.0672
_diffrn_reflns_av_sigmaI/netI 0.0598
_diffrn_reflns_limit_h_max 28
_diffrn_reflns_limit_h_min -26
_diffrn_reflns_limit_k_max 19
_diffrn_reflns_limit_k_min -19
_diffrn_reflns_limit_l_max 17
_diffrn_reflns_limit_l_min -17
_diffrn_reflns_number 47700
_diffrn_reflns_theta_full 25.25
_diffrn_reflns_theta_max 25.25
_diffrn_reflns_theta_min 1.49
_exptl_absorpt_coefficient_mu 0.062
_exptl_absorpt_correction_T_max 0.7456
_exptl_absorpt_correction_T_min 0.6775
_exptl_absorpt_correction_type multi-scan
_exptl_crystal_colour red
_exptl_crystal_density_diffrn 1.212
_exptl_crystal_density_method 'not measured'
_exptl_crystal_description block
_exptl_crystal_F_000 2184
_exptl_crystal_size_max 0.40
_exptl_crystal_size_mid 0.30
_exptl_crystal_size_min 0.20
_refine_diff_density_max 0.599
_refine_diff_density_min -0.337
_refine_diff_density_rms 0.075
_refine_ls_extinction_method none
_refine_ls_goodness_of_fit_ref 1.038
_refine_ls_hydrogen_treatment riding
_refine_ls_matrix_type full
_refine_ls_number_parameters 757
_refine_ls_number_reflns 10305
_refine_ls_number_restraints 1
_refine_ls_restrained_S_all 1.038
_refine_ls_R_factor_all 0.1480
_refine_ls_R_factor_gt 0.0816
_refine_ls_shift/su_max 0.001
_refine_ls_shift/su_mean 0.000
_refine_ls_structure_factor_coef Fsqd
_refine_ls_weighting_details 'calc w=1/[\s^2^(Fo^2^)+(0.1205P)^2^+9.7991P] where P=(Fo^2^+2Fc^2^)/3'
_refine_ls_weighting_scheme calc
_refine_ls_wR_factor_gt 0.2045
_refine_ls_wR_factor_ref 0.2716
_reflns_number_gt 6102
_reflns_number_total 10305
_reflns_threshold_expression >2sigma(I)
_cod_data_source_file c1cc12023a.txt
_cod_data_source_block 4
_cod_original_sg_symbol_H-M Pna2(1)
_cod_database_code 7106633

loop_
_symmetry_equiv_pos_as_xyz
'x, y, z'
'-x, -y, z+1/2'
'x+1/2, -y+1/2, z'
'-x+1/2, y+1/2, z+1/2'

loop_
_atom_site_label
_atom_site_type_symbol
_atom_site_fract_x
_atom_site_fract_y
_atom_site_fract_z
_atom_site_U_iso_or_equiv
_atom_site_adp_type
_atom_site_occupancy
_atom_site_symmetry_multiplicity
_atom_site_calc_flag
_atom_site_refinement_flags
_atom_site_disorder_assembly
_atom_site_disorder_group
N1' N 0.13793(19) 0.1077(3) 0.4694(4) 0.0302(12) Uani 1 1 d . . .
N2' N 0.14115(19) 0.1268(3) 0.3134(4) 0.0273(12) Uani 1 1 d . . .
C1' C 0.0029(3) 0.0013(4) 0.3818(5) 0.0297(13) Uani 1 1 d . . .
C2' C -0.0225(2) -0.0867(4) 0.4108(5) 0.0337(15) Uani 1 1 d . . .
C11' C -0.0298(2) 0.0627(4) 0.4356(5) 0.0363(15) Uani 1 1 d . . .
H11A H -0.0069 0.0870 0.4854 0.044 Uiso 1 1 calc R . .
H11B H -0.0425 0.1062 0.3933 0.044 Uiso 1 1 calc R . .
C12' C -0.0781(3) 0.0197(4) 0.4775(7) 0.061(2) Uani 1 1 d . . .
H12A H -0.1116 0.0319 0.4408 0.073 Uiso 1 1 calc R . .
H12B H -0.0840 0.0388 0.5423 0.073 Uiso 1 1 calc R . .
C13' C -0.0682(3) -0.0719(4) 0.4780(5) 0.0435(16) Uani 1 1 d . . .
H13A H -0.0578 -0.0905 0.5414 0.052 Uiso 1 1 calc R . .
H13B H -0.1018 -0.1011 0.4582 0.052 Uiso 1 1 calc R . .
C14' C 0.1289(3) 0.0858(4) 0.5622(5) 0.0409(17) Uani 1 1 d . . .
H14A H 0.1029 0.0446 0.5760 0.049 Uiso 1 1 calc R . .
C15' C 0.1567(3) 0.1227(5) 0.6347(5) 0.058(2) Uani 1 1 d . . .
H15A H 0.1500 0.1063 0.6973 0.070 Uiso 1 1 calc R . .
C16' C 0.1963(3) 0.1863(5) 0.6157(5) 0.063(2) Uani 1 1 d . . .
H16A H 0.2169 0.2099 0.6652 0.076 Uiso 1 1 calc R . .
C17' C 0.2032(3) 0.2117(4) 0.5259(5) 0.0457(18) Uani 1 1 d . . .
H17A H 0.2267 0.2561 0.5130 0.055 Uiso 1 1 calc R . .
C18' C 0.1753(2) 0.1718(4) 0.4508(5) 0.0331(15) Uani 1 1 d . . .
C19' C 0.1770(3) 0.1830(4) 0.3557(5) 0.0329(15) Uani 1 1 d . . .
C20' C 0.2088(3) 0.2363(4) 0.2997(5) 0.0434(17) Uani 1 1 d . . .
H20A H 0.2327 0.2741 0.3289 0.052 Uiso 1 1 calc R . .
C21' C 0.2055(3) 0.2339(4) 0.2064(6) 0.053(2) Uani 1 1 d . . .
H21A H 0.2277 0.2680 0.1687 0.064 Uiso 1 1 calc R . .
C22' C 0.1673(3) 0.1783(4) 0.1646(5) 0.0407(16) Uani 1 1 d . . .
H22A H 0.1632 0.1778 0.0985 0.049 Uiso 1 1 calc R . .
C23' C 0.1377(3) 0.1278(4) 0.2158(5) 0.0384(16) Uani 1 1 d . . .
H23A H 0.1135 0.0913 0.1853 0.046 Uiso 1 1 calc R . .
B3' B 0.0421(3) -0.0608(4) 0.4517(5) 0.0278(15) Uani 1 1 d . . .
H3' H 0.0521 -0.0489 0.5269 0.033 Uiso 1 1 calc R . .
B4' B 0.0729(3) -0.0014(4) 0.3637(5) 0.0249(15) Uani 1 1 d . . .
B5' B 0.0242(3) 0.0033(4) 0.2704(5) 0.0334(16) Uani 1 1 d . . .
H5' H 0.0227 0.0579 0.2244 0.040 Uiso 1 1 calc R . .
B6' B -0.0361(3) -0.0487(4) 0.3004(6) 0.0368(17) Uani 1 1 d . . .
H6' H -0.0774 -0.0286 0.2745 0.044 Uiso 1 1 calc R . .
B7' B 0.0276(3) -0.1592(4) 0.4119(6) 0.0360(17) Uani 1 1 d . . .
H7' H 0.0279 -0.2126 0.4598 0.043 Uiso 1 1 calc R . .
B8' B 0.0895(3) -0.1079(4) 0.3791(6) 0.0331(16) Uani 1 1 d . . .
H8' H 0.1310 -0.1279 0.4040 0.040 Uiso 1 1 calc R . .
B9' B 0.0778(3) -0.0680(4) 0.2650(5) 0.0359(17) Uani 1 1 d . . .
H9' H 0.1124 -0.0614 0.2138 0.043 Uiso 1 1 calc R . .
B10' B 0.0112(3) -0.0965(4) 0.2274(6) 0.0400(18) Uani 1 1 d . . .
H10' H 0.0019 -0.1092 0.1521 0.048 Uiso 1 1 calc R . .
B11' B -0.0213(3) -0.1518(4) 0.3190(6) 0.0405(18) Uani 1 1 d . . .
H11' H -0.0529 -0.1998 0.3064 0.049 Uiso 1 1 calc R . .
B12' B 0.0508(3) -0.1645(4) 0.2946(6) 0.0415(19) Uani 1 1 d . . .
H12' H 0.0674 -0.2217 0.2638 0.050 Uiso 1 1 calc R . .
B13' B 0.1154(3) 0.0775(4) 0.3838(5) 0.0267(15) Uani 1 1 d . . .
N1 N 0.3064(2) 0.3929(3) 0.2953(4) 0.0300(12) Uani 1 1 d . . .
N2 N 0.3055(2) 0.3702(3) 0.4497(4) 0.0297(12) Uani 1 1 d . . .
C1 C 0.1696(3) 0.4955(4) 0.3762(6) 0.0416(19) Uani 1 1 d . . .
C2 C 0.1443(3) 0.5849(5) 0.3546(6) 0.057(2) Uani 1 1 d . . .
C11 C 0.1374(3) 0.4358(4) 0.3155(6) 0.057(2) Uani 1 1 d . . .
H11C H 0.1621 0.4108 0.2686 0.068 Uiso 1 1 calc R . .
H11D H 0.1216 0.3925 0.3549 0.068 Uiso 1 1 calc R . .
C12 C 0.0919(3) 0.4822(5) 0.2670(7) 0.083(3) Uani 1 1 d . . .
H12C H 0.0560 0.4669 0.2944 0.099 Uiso 1 1 calc R . .
H12D H 0.0913 0.4678 0.1997 0.099 Uiso 1 1 calc R . .
C13 C 0.1001(3) 0.5735(5) 0.2770(6) 0.062(2) Uani 1 1 d . . .
H13C H 0.0652 0.5999 0.2952 0.075 Uiso 1 1 calc R . .
H13D H 0.1129 0.5971 0.2172 0.075 Uiso 1 1 calc R . .
C14 C 0.2996(3) 0.4183(4) 0.2004(5) 0.0437(17) Uani 1 1 d . . .
H14B H 0.2755 0.4616 0.1857 0.052 Uiso 1 1 calc R . .
C15 C 0.3277(3) 0.3805(4) 0.1319(5) 0.0462(17) Uani 1 1 d . . .
H15B H 0.3211 0.3961 0.0689 0.055 Uiso 1 1 calc R . .
C16 C 0.3658(3) 0.3201(5) 0.1488(6) 0.063(2) Uani 1 1 d . . .
H16B H 0.3871 0.2988 0.0989 0.075 Uiso 1 1 calc R . .
C17 C 0.3727(3) 0.2907(4) 0.2401(6) 0.051(2) Uani 1 1 d . . .
H17B H 0.3970 0.2471 0.2525 0.061 Uiso 1 1 calc R . .
C18 C 0.3424(2) 0.3279(4) 0.3141(5) 0.0335(15) Uani 1 1 d . . .
C19 C 0.3422(2) 0.3148(4) 0.4094(5) 0.0359(16) Uani 1 1 d . . .
C20 C 0.3727(3) 0.2587(4) 0.4639(6) 0.0493(19) Uani 1 1 d . . .
H20B H 0.3970 0.2213 0.4350 0.059 Uiso 1 1 calc R . .
C21 C 0.3664(3) 0.2598(4) 0.5566(6) 0.054(2) Uani 1 1 d . . .
H21B H 0.3871 0.2239 0.5945 0.065 Uiso 1 1 calc R . .
C22 C 0.3282(3) 0.3154(4) 0.5998(5) 0.053(2) Uani 1 1 d . . .
H22B H 0.3229 0.3138 0.6657 0.063 Uiso 1 1 calc R . .
C23 C 0.2999(3) 0.3698(4) 0.5476(5) 0.0344(15) Uani 1 1 d . . .
H23B H 0.2763 0.4077 0.5773 0.041 Uiso 1 1 calc R . .
B3 B 0.2087(3) 0.5605(5) 0.3133(5) 0.047(2) Uani 1 1 d . . .
H3 H 0.2194 0.5516 0.2378 0.057 Uiso 1 1 calc R . .
B4 B 0.2385(3) 0.5000(4) 0.4019(6) 0.0373(19) Uani 1 1 d . . .
B5 B 0.1861(3) 0.4889(4) 0.4894(6) 0.0464(19) Uani 1 1 d . . .
H5 H 0.1832 0.4322 0.5317 0.056 Uiso 1 1 calc R . .
B6 B 0.1269(4) 0.5432(5) 0.4546(7) 0.054(2) Uani 1 1 d . . .
H6 H 0.0843 0.5227 0.4728 0.065 Uiso 1 1 calc R . .
B7 B 0.1946(3) 0.6584(5) 0.3594(6) 0.0455(19) Uani 1 1 d . . .
H7 H 0.1974 0.7135 0.3142 0.055 Uiso 1 1 calc R . .
B8 B 0.2546(3) 0.6050(4) 0.3966(6) 0.0362(18) Uani 1 1 d . . .
H8 H 0.2971 0.6261 0.3784 0.043 Uiso 1 1 calc R . .
B9 B 0.2396(3) 0.5601(4) 0.5055(5) 0.0404(17) Uani 1 1 d . . .
H9 H 0.2723 0.5516 0.5598 0.048 Uiso 1 1 calc R . .
B10 B 0.1698(4) 0.5856(4) 0.5357(6) 0.053(2) Uani 1 1 d . . .
H10 H 0.1560 0.5930 0.6100 0.064 Uiso 1 1 calc R . .
B11 B 0.1444(3) 0.6480(4) 0.4456(6) 0.049(2) Uani 1 1 d . . .
H11 H 0.1142 0.6979 0.4577 0.059 Uiso 1 1 calc R . .
B12 B 0.2119(3) 0.6578(4) 0.4782(6) 0.0451(19) Uani 1 1 d . . .
H12 H 0.2265 0.7136 0.5147 0.054 Uiso 1 1 calc R . .
B13 B 0.2817(3) 0.4213(4) 0.3800(6) 0.0300(15) Uani 1 1 d . . .
N1" N 0.4689(2) 0.1192(3) 0.3065(4) 0.0300(12) Uani 1 1 d . . .
N2" N 0.4808(2) 0.1123(3) 0.4626(4) 0.0404(14) Uani 1 1 d . . .
C1" C 0.3394(3) 0.0021(4) 0.3800(5) 0.0419(19) Uani 1 1 d . . .
C2" C 0.3130(3) -0.0841(5) 0.3475(7) 0.061(2) Uani 1 1 d . . .
C11" C 0.3100(3) 0.0692(4) 0.3305(5) 0.0512(18) Uani 1 1 d . . .
H11E H 0.3337 0.0932 0.2816 0.061 Uiso 1 1 calc R . .
H11F H 0.2991 0.1119 0.3752 0.061 Uiso 1 1 calc R . .
C12" C 0.2582(3) 0.0291(6) 0.2859(8) 0.083(3) Uani 1 1 d . . .
H12E H 0.2509 0.0529 0.2236 0.099 Uiso 1 1 calc R . .
H12F H 0.2256 0.0384 0.3260 0.099 Uiso 1 1 calc R . .
C13" C 0.2692(3) -0.0634(5) 0.2761(7) 0.072(2) Uani 1 1 d . . .
H13E H 0.2352 -0.0944 0.2886 0.087 Uiso 1 1 calc R . .
H13F H 0.2822 -0.0763 0.2122 0.087 Uiso 1 1 calc R . .
C14" C 0.4566(3) 0.1091(4) 0.2106(5) 0.0447(17) Uani 1 1 d . . .
H14C H 0.4330 0.0670 0.1904 0.054 Uiso 1 1 calc R . .
C15" C 0.4790(3) 0.1601(5) 0.1487(6) 0.062(2) Uani 1 1 d . . .
H15C H 0.4692 0.1541 0.0847 0.074 Uiso 1 1 calc R . .
C16" C 0.5158(3) 0.2214(5) 0.1723(7) 0.074(3) Uani 1 1 d . . .
H16C H 0.5311 0.2552 0.1253 0.089 Uiso 1 1 calc R . .
C17" C 0.5293(3) 0.2319(4) 0.2649(7) 0.067(3) Uani 1 1 d . . .
H17C H 0.5543 0.2732 0.2825 0.081 Uiso 1 1 calc R . .
C18" C 0.5056(3) 0.1805(4) 0.3353(6) 0.0425(18) Uani 1 1 d . . .
C19" C 0.5127(3) 0.1759(4) 0.4295(6) 0.0458(19) Uani 1 1 d . . .
C20" C 0.5456(3) 0.2245(5) 0.4905(8) 0.077(3) Uani 1 1 d . . .
H20C H 0.5658 0.2693 0.4673 0.092 Uiso 1 1 calc R . .
C23" C 0.4817(3) 0.0942(5) 0.5588(5) 0.059(2) Uani 1 1 d . . .
H23C H 0.4610 0.0505 0.5834 0.070 Uiso 1 1 calc R . .
B3" B 0.3795(3) -0.0576(5) 0.3013(7) 0.057(2) Uani 1 1 d . . .
H3" H 0.3904 -0.0419 0.2273 0.068 Uiso 1 1 calc R . .
B4" B 0.4087(3) -0.0069(4) 0.3969(6) 0.042(2) Uani 1 1 d . . .
B5" B 0.3593(3) -0.0031(5) 0.4923(7) 0.053(2) Uani 1 1 d . . .
H5" H 0.3588 0.0486 0.5428 0.063 Uiso 1 1 calc R . .
B6" B 0.2982(4) -0.0540(6) 0.4515(8) 0.069(3) Uani 1 1 d . . .
H6" H 0.2558 -0.0356 0.4735 0.082 Uiso 1 1 calc R . .
B7" B 0.3619(4) -0.1583(5) 0.3366(10) 0.079(4) Uani 1 1 d . . .
H7" H 0.3614 -0.2081 0.2836 0.094 Uiso 1 1 calc R . .
B8" B 0.4233(3) -0.1118(5) 0.3754(6) 0.0394(19) Uani 1 1 d . . .
H8" H 0.4648 -0.1324 0.3511 0.047 Uiso 1 1 calc R . .
B9" B 0.4112(3) -0.0783(5) 0.4925(6) 0.051(2) Uani 1 1 d . . .
H9" H 0.4452 -0.0769 0.5453 0.061 Uiso 1 1 calc R . .
B10" B 0.3424(4) -0.1032(5) 0.5266(9) 0.076(3) Uani 1 1 d . . .
H10" H 0.3306 -0.1168 0.6007 0.092 Uiso 1 1 calc R . .
B11" B 0.3140(4) -0.1546(6) 0.4302(10) 0.084(4) Uani 1 1 d . . .
H11" H 0.2832 -0.2042 0.4396 0.101 Uiso 1 1 calc R . .
B12" B 0.3829(4) -0.1714(5) 0.4527(7) 0.064(3) Uani 1 1 d . . .
H12" H 0.3979 -0.2312 0.4785 0.077 Uiso 1 1 calc R . .
B13" B 0.4514(3) 0.0727(4) 0.3872(5) 0.0279(15) Uani 1 1 d . . .
C21" C 0.5468(4) 0.2049(7) 0.5803(8) 0.103(4) Uani 1 1 d . . .
H21C H 0.5707 0.2339 0.6209 0.124 Uiso 1 1 calc R . .
C22" C 0.5144(4) 0.1431(7) 0.6175(7) 0.095(3) Uani 1 1 d . . .
H22C H 0.5144 0.1339 0.6831 0.114 Uiso 1 1 calc R . .

loop_
_atom_site_aniso_label
_atom_site_aniso_U_11
_atom_site_aniso_U_22
_atom_site_aniso_U_33
_atom_site_aniso_U_23
_atom_site_aniso_U_13
_atom_site_aniso_U_12
N1' 0.027(3) 0.024(2) 0.039(3) -0.004(2) 0.002(2) -0.004(2)
N2' 0.021(2) 0.031(3) 0.030(3) 0.007(2) 0.000(2) -0.0041(19)
C1' 0.022(3) 0.030(3) 0.037(3) -0.001(3) -0.003(3) -0.001(2)
C2' 0.031(3) 0.032(3) 0.038(4) -0.001(3) 0.000(3) -0.007(3)
C11' 0.027(3) 0.037(3) 0.045(4) -0.003(3) -0.002(3) 0.006(3)
C12' 0.040(4) 0.050(4) 0.092(7) -0.011(4) 0.020(4) 0.006(3)
C13' 0.041(4) 0.045(4) 0.044(4) 0.002(3) 0.007(3) 0.000(3)
C14' 0.041(4) 0.048(4) 0.034(4) -0.002(3) 0.000(3) -0.019(3)
C15' 0.068(5) 0.071(5) 0.036(4) -0.008(4) 0.012(4) -0.038(4)
C16' 0.059(5) 0.084(6) 0.047(4) -0.020(4) 0.006(4) -0.047(4)
C17' 0.046(4) 0.045(4) 0.046(4) -0.013(3) 0.008(3) -0.025(3)
C18' 0.028(3) 0.031(3) 0.040(4) 0.000(3) 0.005(3) -0.011(3)
C19' 0.031(3) 0.029(3) 0.039(4) -0.003(3) -0.002(3) -0.003(3)
C20' 0.046(4) 0.030(3) 0.054(4) 0.007(3) -0.003(3) -0.015(3)
C21' 0.062(5) 0.038(4) 0.060(5) 0.015(4) 0.005(4) -0.016(3)
C22' 0.043(4) 0.044(4) 0.035(4) 0.005(3) -0.001(3) 0.000(3)
C23' 0.034(3) 0.051(4) 0.030(4) 0.005(3) -0.005(3) -0.001(3)
B3' 0.029(3) 0.023(3) 0.031(4) -0.004(3) -0.006(3) 0.005(3)
B4' 0.028(4) 0.021(3) 0.025(4) -0.005(3) 0.003(3) -0.006(3)
B5' 0.032(4) 0.036(4) 0.033(4) -0.002(3) -0.001(3) -0.008(3)
B6' 0.035(4) 0.040(4) 0.035(4) 0.002(3) -0.006(3) -0.007(3)
B7' 0.045(4) 0.024(3) 0.039(4) -0.003(3) 0.002(4) -0.004(3)
B8' 0.034(4) 0.025(3) 0.040(4) -0.004(3) 0.003(3) -0.003(3)
B9' 0.039(4) 0.038(4) 0.031(4) -0.010(3) 0.011(3) -0.003(3)
B10' 0.049(4) 0.036(4) 0.035(4) -0.013(3) 0.010(4) -0.004(3)
B11' 0.044(4) 0.035(4) 0.043(4) -0.008(4) 0.003(4) -0.012(3)
B12' 0.051(5) 0.030(4) 0.044(4) -0.012(3) 0.012(4) -0.002(3)
B13' 0.021(3) 0.026(3) 0.034(4) -0.008(3) -0.001(3) 0.001(3)
N1 0.031(3) 0.030(3) 0.029(3) -0.001(2) 0.003(2) 0.002(2)
N2 0.026(3) 0.028(3) 0.035(3) -0.005(2) -0.003(2) 0.002(2)
C1 0.031(4) 0.037(4) 0.057(5) -0.023(4) -0.011(3) 0.006(3)
C2 0.044(4) 0.055(5) 0.072(6) -0.032(4) -0.012(4) 0.017(3)
C11 0.052(4) 0.038(4) 0.081(5) -0.016(4) -0.019(4) -0.001(3)
C12 0.074(6) 0.061(5) 0.113(8) -0.014(5) -0.054(5) -0.001(4)
C13 0.057(4) 0.071(5) 0.060(5) -0.007(4) -0.019(4) 0.021(4)
C14 0.059(4) 0.036(3) 0.037(4) 0.003(3) 0.005(3) 0.003(3)
C15 0.057(4) 0.047(4) 0.035(4) -0.004(3) 0.011(3) 0.006(3)
C16 0.074(6) 0.069(5) 0.045(5) -0.006(4) 0.023(4) 0.006(4)
C17 0.049(4) 0.032(4) 0.072(6) -0.008(4) 0.021(4) 0.006(3)
C18 0.029(3) 0.024(3) 0.048(4) -0.006(3) 0.001(3) 0.002(2)
C19 0.027(3) 0.031(4) 0.050(4) -0.008(3) -0.006(3) 0.003(3)
C20 0.051(4) 0.038(4) 0.059(5) 0.000(3) -0.020(4) 0.005(3)
C21 0.060(5) 0.035(4) 0.068(6) 0.005(4) -0.018(4) 0.000(3)
C22 0.064(5) 0.052(4) 0.042(4) 0.003(3) -0.021(4) -0.034(4)
C23 0.039(3) 0.029(3) 0.035(4) -0.004(3) -0.007(3) -0.012(3)
B3 0.058(5) 0.050(4) 0.034(4) -0.012(4) -0.010(4) 0.027(4)
B4 0.025(4) 0.037(4) 0.049(5) -0.006(3) -0.009(3) 0.004(3)
B5 0.041(4) 0.038(4) 0.061(5) 0.001(4) 0.013(4) -0.003(3)
B6 0.042(4) 0.045(4) 0.075(6) -0.009(4) 0.000(4) 0.014(4)
B7 0.051(5) 0.039(4) 0.047(5) -0.008(3) 0.007(4) 0.013(4)
B8 0.030(4) 0.031(4) 0.047(5) 0.000(3) -0.001(4) 0.001(3)
B9 0.042(4) 0.040(4) 0.039(4) -0.008(3) -0.003(3) -0.001(3)
B10 0.064(5) 0.042(4) 0.054(5) 0.000(4) 0.033(4) 0.009(4)
B11 0.055(5) 0.032(4) 0.061(5) -0.012(4) 0.012(4) 0.013(3)
B12 0.051(4) 0.032(4) 0.052(5) -0.016(4) 0.004(4) 0.003(3)
B13 0.025(3) 0.028(4) 0.036(4) -0.007(3) 0.000(3) 0.001(3)
N1" 0.026(2) 0.030(3) 0.034(3) 0.006(2) 0.001(2) 0.001(2)
N2" 0.034(3) 0.039(3) 0.048(4) -0.009(3) -0.004(2) -0.004(2)
C1" 0.028(4) 0.037(4) 0.061(5) 0.018(4) -0.010(3) -0.008(3)
C2" 0.040(4) 0.052(4) 0.093(7) 0.010(4) -0.015(4) -0.010(3)
C11" 0.050(4) 0.045(4) 0.058(5) -0.003(3) -0.013(3) 0.014(3)
C12" 0.055(5) 0.088(6) 0.106(8) 0.005(6) -0.031(5) 0.009(5)
C13" 0.045(4) 0.088(6) 0.084(6) -0.013(5) -0.010(4) -0.004(4)
C14" 0.035(3) 0.067(5) 0.032(4) 0.011(3) -0.007(3) 0.007(3)
C15" 0.048(4) 0.086(6) 0.051(5) 0.025(4) 0.012(3) 0.012(4)
C16" 0.057(5) 0.084(7) 0.080(6) 0.041(5) 0.016(5) 0.002(4)
C17" 0.047(4) 0.044(4) 0.111(8) 0.029(5) 0.000(5) -0.014(3)
C18" 0.030(3) 0.026(3) 0.071(5) 0.011(3) 0.002(3) -0.001(3)
C19" 0.030(3) 0.034(4) 0.074(5) -0.015(3) -0.008(3) -0.004(3)
C20" 0.054(5) 0.054(5) 0.123(9) -0.044(5) -0.031(5) -0.002(4)
C23" 0.054(4) 0.083(6) 0.039(4) -0.012(4) -0.002(3) 0.002(4)
B3" 0.054(5) 0.030(4) 0.086(7) -0.002(4) -0.043(5) 0.000(3)
B4" 0.027(4) 0.031(4) 0.066(6) -0.005(4) 0.008(4) -0.003(3)
B5" 0.045(4) 0.045(4) 0.068(6) 0.012(4) 0.017(4) 0.008(3)
B6" 0.046(5) 0.076(6) 0.084(7) 0.038(6) -0.007(5) -0.024(5)
B7" 0.053(6) 0.029(4) 0.154(11) -0.001(6) -0.033(7) -0.008(4)
B8" 0.041(4) 0.031(4) 0.046(5) -0.001(3) -0.007(4) 0.001(3)
B9" 0.050(5) 0.045(4) 0.058(5) 0.017(4) 0.000(4) 0.013(3)
B10" 0.077(7) 0.051(5) 0.101(8) 0.026(5) 0.032(6) -0.007(5)
B11" 0.074(7) 0.051(6) 0.127(10) 0.017(6) 0.031(7) -0.015(5)
B12" 0.070(6) 0.036(4) 0.087(7) 0.021(4) 0.009(5) 0.001(4)
B13" 0.029(4) 0.025(3) 0.030(4) -0.003(3) 0.002(3) 0.000(3)
C21" 0.079(7) 0.144(10) 0.086(8) -0.066(7) 0.006(6) -0.043(7)
C22" 0.072(6) 0.160(11) 0.053(5) -0.030(6) -0.005(5) 0.006(7)

loop_
_atom_type_symbol
_atom_type_description
_atom_type_scat_dispersion_real
_atom_type_scat_dispersion_imag
_atom_type_scat_source
C C 0.0033 0.0016 'International Tables Vol C Tables 4.2.6.8 and 6.1.1.4'
H H 0.0000 0.0000 'International Tables Vol C Tables 4.2.6.8 and 6.1.1.4'
B B 0.0013 0.0007 'International Tables Vol C Tables 4.2.6.8 and 6.1.1.4'
N N 0.0061 0.0033 'International Tables Vol C Tables 4.2.6.8 and 6.1.1.4'

loop_
_geom_angle_atom_site_label_1
_geom_angle_atom_site_label_2
_geom_angle_atom_site_label_3
_geom_angle
_geom_angle_site_symmetry_1
_geom_angle_site_symmetry_3
_geom_angle_publ_flag
C14' N1' C18' 118.2(5) . . ?
C14' N1' B13' 131.5(5) . . ?
C18' N1' B13' 110.2(5) . . ?
C23' N2' C19' 117.1(5) . . ?
C23' N2' B13' 132.7(6) . . ?
C19' N2' B13' 110.2(5) . . ?
C11' C1' C2' 105.9(5) . . ?
C11' C1' B5' 129.5(6) . . ?
C2' C1' B5' 112.0(5) . . ?
C11' C1' B6' 112.5(6) . . ?
C2' C1' B6' 62.1(4) . . ?
B5' C1' B6' 62.2(4) . . ?
C11' C1' B4' 128.1(5) . . ?
C2' C1' B4' 112.8(5) . . ?
B5' C1' B4' 63.4(4) . . ?
B6' C1' B4' 115.5(5) . . ?
C11' C1' B3' 113.7(5) . . ?
C2' C1' B3' 61.9(4) . . ?
B5' C1' B3' 113.1(5) . . ?
B6' C1' B3' 114.2(5) . . ?
B4' C1' B3' 61.6(4) . . ?
C13' C2' C1' 107.3(5) . . ?
C13' C2' B11' 128.1(5) . . ?
C1' C2' B11' 111.3(5) . . ?
C13' C2' B7' 129.9(6) . . ?
C1' C2' B7' 111.1(5) . . ?
B11' C2' B7' 63.2(4) . . ?
C13' C2' B3' 114.8(5) . . ?
C1' C2' B3' 61.4(4) . . ?
B11' C2' B3' 113.7(5) . . ?
B7' C2' B3' 61.6(4) . . ?
C13' C2' B6' 112.7(5) . . ?
C1' C2' B6' 61.1(4) . . ?
B11' C2' B6' 62.0(4) . . ?
B7' C2' B6' 113.5(5) . . ?
B3' C2' B6' 113.0(5) . . ?
C12' C11' C1' 107.2(5) . . ?
C11' C12' C13' 110.4(5) . . ?
C2' C13' C12' 106.1(6) . . ?
C15' C14' N1' 121.5(6) . . ?
C14' C15' C16' 120.4(7) . . ?
C17' C16' C15' 118.8(6) . . ?
C16' C17' C18' 120.3(6) . . ?
C19' C18' N1' 107.8(6) . . ?
C19' C18' C17' 131.7(6) . . ?
N1' C18' C17' 120.5(6) . . ?
C18' C19' N2' 108.4(5) . . ?
C18' C19' C20' 131.2(6) . . ?
N2' C19' C20' 120.4(6) . . ?
C21' C20' C19' 120.7(7) . . ?
C20' C21' C22' 118.3(7) . . ?
C23' C22' C21' 121.7(7) . . ?
C22' C23' N2' 121.8(6) . . ?
C1' B3' C2' 56.7(4) . . ?
C1' B3' B8' 106.9(5) . . ?
C2' B3' B8' 106.8(5) . . ?
C1' B3' B7' 104.8(5) . . ?
C2' B3' B7' 58.6(4) . . ?
B8' B3' B7' 61.6(4) . . ?
C1' B3' B4' 59.2(4) . . ?
C2' B3' B4' 106.4(5) . . ?
B8' B3' B4' 62.9(4) . . ?
B7' B3' B4' 111.8(5) . . ?
B13' B4' C1' 123.9(5) . . ?
B13' B4' B3' 124.7(5) . . ?
C1' B4' B3' 59.2(4) . . ?
B13' B4' B5' 119.9(5) . . ?
C1' B4' B5' 57.0(4) . . ?
B3' B4' B5' 106.0(5) . . ?
B13' B4' B9' 124.7(5) . . ?
C1' B4' B9' 101.5(5) . . ?
B3' B4' B9' 104.2(5) . . ?
B5' B4' B9' 58.9(4) . . ?
B13' B4' B8' 126.3(5) . . ?
C1' B4' B8' 103.0(4) . . ?
B3' B4' B8' 57.8(4) . . ?
B5' B4' B8' 106.2(5) . . ?
B9' B4' B8' 59.0(4) . . ?
C1' B5' B6' 60.0(4) . . ?
C1' B5' B9' 104.9(5) . . ?
B6' B5' B9' 107.4(5) . . ?
C1' B5' B4' 59.6(4) . . ?
B6' B5' B4' 110.5(5) . . ?
B9' B5' B4' 60.8(4) . . ?
C1' B5' B10' 104.7(5) . . ?
B6' B5' B10' 58.9(4) . . ?
B9' B5' B10' 59.7(4) . . ?
B4' B5' B10' 109.4(5) . . ?
C1' B6' C2' 56.8(4) . . ?
C1' B6' B10' 105.2(5) . . ?
C2' B6' B10' 104.7(5) . . ?
C1' B6' B5' 57.8(4) . . ?
C2' B6' B5' 104.1(5) . . ?
B10' B6' B5' 61.7(4) . . ?
C1' B6' B11' 104.7(5) . . ?
C2' B6' B11' 58.1(4) . . ?
B10' B6' B11' 61.0(4) . . ?
B5' B6' B11' 110.0(5) . . ?
C2' B7' B3' 59.8(4) . . ?
C2' B7' B12' 104.7(5) . . ?
B3' B7' B12' 106.7(5) . . ?
C2' B7' B11' 58.1(4) . . ?
B3' B7' B11' 108.1(5) . . ?
B12' B7' B11' 60.7(5) . . ?
C2' B7' B8' 105.2(5) . . ?
B3' B7' B8' 58.4(4) . . ?
B12' B7' B8' 60.5(4) . . ?
B11' B7' B8' 109.4(6) . . ?
B3' B8' B9' 105.9(5) . . ?
B3' B8' B7' 60.0(4) . . ?
B9' B8' B7' 106.4(5) . . ?
B3' B8' B12' 106.8(5) . . ?
B9' B8' B12' 59.6(4) . . ?
B7' B8' B12' 59.2(4) . . ?
B3' B8' B4' 59.4(4) . . ?
B9' B8' B4' 59.7(4) . . ?
B7' B8' B4' 107.8(5) . . ?
B12' B8' B4' 108.0(5) . . ?
B5' B9' B10' 61.0(4) . . ?
B5' B9' B12' 108.6(5) . . ?
B10' B9' B12' 59.6(4) . . ?
B5' B9' B8' 109.1(5) . . ?
B10' B9' B8' 108.9(5) . . ?
B12' B9' B8' 60.5(4) . . ?
B5' B9' B4' 60.3(4) . . ?
B10' B9' B4' 110.0(5) . . ?
B12' B9' B4' 110.0(5) . . ?
B8' B9' B4' 61.3(4) . . ?
B6' B10' B12' 108.9(6) . . ?
B6' B10' B9' 107.5(5) . . ?
B12' B10' B9' 60.5(4) . . ?
B6' B10' B11' 60.1(4) . . ?
B12' B10' B11' 60.9(4) . . ?
B9' B10' B11' 108.7(6) . . ?
B6' B10' B5' 59.4(4) . . ?
B12' B10' B5' 107.9(5) . . ?
B9' B10' B5' 59.2(4) . . ?
B11' B10' B5' 107.5(5) . . ?
C2' B11' B6' 59.9(4) . . ?
C2' B11' B10' 104.4(5) . . ?
B6' B11' B10' 58.8(4) . . ?
C2' B11' B7' 58.7(4) . . ?
B6' B11' B7' 108.3(5) . . ?
B10' B11' B7' 106.7(5) . . ?
C2' B11' B12' 104.0(5) . . ?
B6' B11' B12' 106.4(5) . . ?
B10' B11' B12' 59.1(4) . . ?
B7' B11' B12' 59.2(4) . . ?
B10' B12' B7' 108.0(5) . . ?
B10' B12' B9' 59.9(4) . . ?
B7' B12' B9' 107.3(5) . . ?
B10' B12' B8' 108.6(5) . . ?
B7' B12' B8' 60.3(4) . . ?
B9' B12' B8' 59.8(4) . . ?
B10' B12' B11' 60.0(4) . . ?
B7' B12' B11' 60.0(4) . . ?
B9' B12' B11' 107.5(5) . . ?
B8' B12' B11' 108.6(5) . . ?
N1' B13' N2' 103.4(5) . . ?
N1' B13' B4' 130.5(6) . . ?
N2' B13' B4' 125.9(6) . . ?
C18 N1 B13 110.5(5) . . ?
C18 N1 C14 118.5(5) . . ?
B13 N1 C14 131.0(5) . . ?
C19 N2 C23 117.8(6) . . ?
C19 N2 B13 111.0(6) . . ?
C23 N2 B13 131.1(6) . . ?
C11 C1 C2 106.7(6) . . ?
C11 C1 B5 129.0(7) . . ?
C2 C1 B5 109.4(5) . . ?
C11 C1 B3 113.4(7) . . ?
C2 C1 B3 62.3(5) . . ?
B5 C1 B3 114.8(5) . . ?
C11 C1 B4 130.4(6) . . ?
C2 C1 B4 111.6(5) . . ?
B5 C1 B4 64.0(5) . . ?
B3 C1 B4 62.5(4) . . ?
C11 C1 B6 111.0(6) . . ?
C2 C1 B6 58.6(5) . . ?
B5 C1 B6 62.9(5) . . ?
B3 C1 B6 113.1(5) . . ?
B4 C1 B6 115.4(6) . . ?
C13 C2 C1 106.5(6) . . ?
C13 C2 B6 113.0(7) . . ?
C1 C2 B6 63.3(5) . . ?
C13 C2 B11 129.3(6) . . ?
C1 C2 B11 114.9(6) . . ?
B6 C2 B11 65.5(5) . . ?
C13 C2 B3 110.8(6) . . ?
C1 C2 B3 60.6(4) . . ?
B6 C2 B3 115.7(6) . . ?
B11 C2 B3 114.4(6) . . ?
C13 C2 B7 127.1(7) . . ?
C1 C2 B7 111.4(5) . . ?
B6 C2 B7 116.4(6) . . ?
B11 C2 B7 61.7(5) . . ?
B3 C2 B7 62.3(4) . . ?
C12 C11 C1 107.7(6) . . ?
C11 C12 C13 111.3(6) . . ?
C12 C13 C2 106.1(6) . . ?
C15 C14 N1 119.5(6) . . ?
C14 C15 C16 123.3(7) . . ?
C15 C16 C17 119.6(7) . . ?
C16 C17 C18 118.4(6) . . ?
C19 C18 N1 107.8(6) . . ?
C19 C18 C17 131.6(6) . . ?
N1 C18 C17 120.5(7) . . ?
C18 C19 N2 107.7(6) . . ?
C18 C19 C20 130.0(6) . . ?
N2 C19 C20 122.3(7) . . ?
C21 C20 C19 118.4(7) . . ?
C20 C21 C22 120.5(7) . . ?
C23 C22 C21 120.9(7) . . ?
C22 C23 N2 120.0(7) . . ?
C1 B3 C2 57.1(4) . . ?
C1 B3 B4 59.4(4) . . ?
C2 B3 B4 105.1(6) . . ?
C1 B3 B7 106.0(5) . . ?
C2 B3 B7 59.0(4) . . ?
B4 B3 B7 109.3(5) . . ?
C1 B3 B8 105.1(5) . . ?
C2 B3 B8 104.0(5) . . ?
B4 B3 B8 60.2(4) . . ?
B7 B3 B8 59.9(4) . . ?
B13 B4 C1 121.9(5) . . ?
B13 B4 B3 123.7(6) . . ?
C1 B4 B3 58.1(4) . . ?
B13 B4 B9 124.9(6) . . ?
C1 B4 B9 102.5(5) . . ?
B3 B4 B9 106.4(5) . . ?
B13 B4 B8 127.1(6) . . ?
C1 B4 B8 104.3(5) . . ?
B3 B4 B8 60.5(4) . . ?
B9 B4 B8 59.2(4) . . ?
B13 B4 B5 119.1(6) . . ?
C1 B4 B5 56.7(4) . . ?
B3 B4 B5 105.4(5) . . ?
B9 B4 B5 59.3(4) . . ?
B8 B4 B5 106.6(5) . . ?
C1 B5 B6 59.9(5) . . ?
C1 B5 B9 105.0(5) . . ?
B6 B5 B9 107.1(5) . . ?
C1 B5 B10 104.3(6) . . ?
B6 B5 B10 57.6(5) . . ?
B9 B5 B10 61.0(4) . . ?
C1 B5 B4 59.3(4) . . ?
B6 B5 B4 109.2(6) . . ?
B9 B5 B4 60.0(4) . . ?
B10 B5 B4 108.9(5) . . ?
C2 B6 B10 105.1(6) . . ?
C2 B6 C1 58.1(5) . . ?
B10 B6 C1 105.2(6) . . ?
C2 B6 B5 104.4(6) . . ?
B10 B6 B5 61.5(5) . . ?
C1 B6 B5 57.2(4) . . ?
C2 B6 B11 57.9(5) . . ?
B10 B6 B11 60.4(5) . . ?
C1 B6 B11 104.8(6) . . ?
B5 B6 B11 108.7(6) . . ?
C2 B7 B11 57.5(4) . . ?
C2 B7 B12 101.8(6) . . ?
B11 B7 B12 58.8(5) . . ?
C2 B7 B3 58.6(4) . . ?
B11 B7 B3 107.7(6) . . ?
B12 B7 B3 107.8(6) . . ?
C2 B7 B8 103.9(5) . . ?
B11 B7 B8 108.2(6) . . ?
B12 B7 B8 60.8(5) . . ?
B3 B7 B8 60.2(4) . . ?
B9 B8 B4 60.4(4) . . ?
B9 B8 B7 107.6(6) . . ?
B4 B8 B7 108.5(5) . . ?
B9 B8 B12 60.7(4) . . ?
B4 B8 B12 108.8(6) . . ?
B7 B8 B12 58.6(4) . . ?
B9 B8 B3 106.4(5) . . ?
B4 B8 B3 59.3(4) . . ?
B7 B8 B3 59.9(4) . . ?
B12 B8 B3 105.8(5) . . ?
B8 B9 B5 108.6(6) . . ?
B8 B9 B4 60.5(4) . . ?
B5 B9 B4 60.6(4) . . ?
B8 B9 B12 60.4(4) . . ?
B5 B9 B12 107.4(5) . . ?
B4 B9 B12 108.6(5) . . ?
B8 B9 B10 107.9(5) . . ?
B5 B9 B10 59.7(4) . . ?
B4 B9 B10 108.5(5) . . ?
B12 B9 B10 59.2(4) . . ?
B6 B10 B11 62.1(5) . . ?
B6 B10 B12 108.3(6) . . ?
B11 B10 B12 57.9(4) . . ?
B6 B10 B5 60.9(5) . . ?
B11 B10 B5 109.6(6) . . ?
B12 B10 B5 107.8(5) . . ?
B6 B10 B9 108.4(6) . . ?
B11 B10 B9 107.0(5) . . ?
B12 B10 B9 60.2(4) . . ?
B5 B10 B9 59.3(4) . . ?
C2 B11 B12 105.8(5) . . ?
C2 B11 B7 60.8(5) . . ?
B12 B11 B7 60.8(5) . . ?
C2 B11 B10 101.7(5) . . ?
B12 B11 B10 61.5(5) . . ?
B7 B11 B10 109.3(6) . . ?
C2 B11 B6 56.5(5) . . ?
B12 B11 B6 107.5(6) . . ?
B7 B11 B6 108.3(6) . . ?
B10 B11 B6 57.5(5) . . ?
B11 B12 B7 60.5(5) . . ?
B11 B12 B10 60.6(5) . . ?
B7 B12 B10 108.3(6) . . ?
B11 B12 B8 109.4(5) . . ?
B7 B12 B8 60.7(4) . . ?
B10 B12 B8 107.9(5) . . ?
B11 B12 B9 109.4(5) . . ?
B7 B12 B9 107.8(5) . . ?
B10 B12 B9 60.6(4) . . ?
B8 B12 B9 58.9(4) . . ?
N2 B13 N1 103.0(5) . . ?
N2 B13 B4 125.0(6) . . ?
N1 B13 B4 131.8(6) . . ?
C14" N1" C18" 120.0(6) . . ?
C14" N1" B13" 130.3(6) . . ?
C18" N1" B13" 109.6(5) . . ?
C19" N2" C23" 119.0(6) . . ?
C19" N2" B13" 111.4(6) . . ?
C23" N2" B13" 129.6(6) . . ?
C11" C1" C2" 109.1(6) . . ?
C11" C1" B5" 128.8(7) . . ?
C2" C1" B5" 109.9(6) . . ?
C11" C1" B6" 114.0(6) . . ?
C2" C1" B6" 57.5(5) . . ?
B5" C1" B6" 64.4(5) . . ?
C11" C1" B4" 127.0(6) . . ?
C2" C1" B4" 110.5(5) . . ?
B5" C1" B4" 64.9(5) . . ?
B6" C1" B4" 116.5(6) . . ?
C11" C1" B3" 112.0(6) . . ?
C2" C1" B3" 63.4(5) . . ?
B5" C1" B3" 114.6(5) . . ?
B6" C1" B3" 113.3(6) . . ?
B4" C1" B3" 60.2(4) . . ?
C13" C2" B6" 113.3(7) . . ?
C13" C2" C1" 105.6(6) . . ?
B6" C2" C1" 63.5(5) . . ?
C13" C2" B11" 130.5(7) . . ?
B6" C2" B11" 64.2(7) . . ?
C1" C2" B11" 114.0(7) . . ?
C13" C2" B7" 126.0(8) . . ?
B6" C2" B7" 117.4(8) . . ?
C1" C2" B7" 112.3(6) . . ?
B11" C2" B7" 63.3(6) . . ?
C13" C2" B3" 109.2(7) . . ?
B6" C2" B3" 117.6(6) . . ?
C1" C2" B3" 62.5(5) . . ?
B11" C2" B3" 114.7(6) . . ?
B7" C2" B3" 61.3(5) . . ?
C1" C11" C12" 105.2(6) . . ?
C11" C12" C13" 108.4(6) . . ?
C2" C13" C12" 106.5(7) . . ?
C15" C14" N1" 118.8(7) . . ?
C14" C15" C16" 124.1(8) . . ?
C17" C16" C15" 118.5(8) . . ?
C16" C17" C18" 120.2(7) . . ?
C19" C18" N1" 109.1(6) . . ?
C19" C18" C17" 132.5(7) . . ?
N1" C18" C17" 118.4(7) . . ?
C18" C19" N2" 108.0(6) . . ?
C18" C19" C20" 129.9(8) . . ?
N2" C19" C20" 122.1(9) . . ?
C21" C20" C19" 117.7(9) . . ?
N2" C23" C22" 117.8(8) . . ?
B8" B3" B4" 61.9(5) . . ?
B8" B3" C1" 103.6(7) . . ?
B4" B3" C1" 57.7(4) . . ?
B8" B3" B7" 59.8(5) . . ?
B4" B3" B7" 108.8(7) . . ?
C1" B3" B7" 102.0(7) . . ?
B8" B3" C2" 101.5(6) . . ?
B4" B3" C2" 101.2(7) . . ?
C1" B3" C2" 54.2(5) . . ?
B7" B3" C2" 57.1(5) . . ?
B13" B4" C1" 121.8(5) . . ?
B13" B4" B3" 124.1(7) . . ?
C1" B4" B3" 62.1(5) . . ?
B13" B4" B8" 128.4(6) . . ?
C1" B4" B8" 104.7(5) . . ?
B3" B4" B8" 58.9(4) . . ?
B13" B4" B9" 123.6(6) . . ?
C1" B4" B9" 101.4(5) . . ?
B3" B4" B9" 106.8(6) . . ?
B8" B4" B9" 59.4(5) . . ?
B13" B4" B5" 116.2(6) . . ?
C1" B4" B5" 56.7(4) . . ?
B3" B4" B5" 109.4(6) . . ?
B8" B4" B5" 106.9(6) . . ?
B9" B4" B5" 58.5(4) . . ?
C1" B5" B9" 104.0(6) . . ?
C1" B5" B10" 104.2(7) . . ?
B9" B5" B10" 60.6(5) . . ?
C1" B5" B6" 58.5(5) . . ?
B9" B5" B6" 105.0(6) . . ?
B10" B5" B6" 57.5(5) . . ?
C1" B5" B4" 58.4(5) . . ?
B9" B5" B4" 60.4(4) . . ?
B10" B5" B4" 109.1(6) . . ?
B6" B5" B4" 106.6(7) . . ?
C2" B6" C1" 59.0(5) . . ?
C2" B6" B10" 106.8(8) . . ?
C1" B6" B10" 105.4(6) . . ?
C2" B6" B11" 59.4(6) . . ?
C1" B6" B11" 106.7(8) . . ?
B10" B6" B11" 61.1(7) . . ?
C2" B6" B5" 105.1(7) . . ?
C1" B6" B5" 57.1(4) . . ?
B10" B6" B5" 60.5(5) . . ?
B11" B6" B5" 108.8(7) . . ?
C2" B7" B12" 101.8(8) . . ?
C2" B7" B8" 104.1(6) . . ?
B12" B7" B8" 60.7(5) . . ?
C2" B7" B11" 56.8(6) . . ?
B12" B7" B11" 58.7(7) . . ?
B8" B7" B11" 107.6(9) . . ?
C2" B7" B3" 61.7(5) . . ?
B12" B7" B3" 108.2(7) . . ?
B8" B7" B3" 58.8(4) . . ?
B11" B7" B3" 109.7(7) . . ?
B3" B8" B7" 61.4(5) . . ?
B3" B8" B12" 109.0(6) . . ?
B7" B8" B12" 59.1(6) . . ?
B3" B8" B9" 107.9(6) . . ?
B7" B8" B9" 106.9(7) . . ?
B12" B8" B9" 60.0(5) . . ?
B3" B8" B4" 59.2(5) . . ?
B7" B8" B4" 108.0(6) . . ?
B12" B8" B4" 108.8(6) . . ?
B9" B8" B4" 60.5(5) . . ?
B5" B9" B12" 109.4(6) . . ?
B5" B9" B8" 109.5(6) . . ?
B12" B9" B8" 59.7(5) . . ?
B5" B9" B10" 59.8(4) . . ?
B12" B9" B10" 61.7(5) . . ?
B8" B9" B10" 109.6(7) . . ?
B5" B9" B4" 61.1(4) . . ?
B12" B9" B4" 108.2(6) . . ?
B8" B9" B4" 60.1(4) . . ?
B10" B9" B4" 109.0(6) . . ?
B6" B10" B11" 59.9(7) . . ?
B6" B10" B5" 62.0(5) . . ?
B11" B10" B5" 109.1(8) . . ?
B6" B10" B9" 107.7(6) . . ?
B11" B10" B9" 105.3(7) . . ?
B5" B10" B9" 59.6(4) . . ?
B6" B10" B12" 105.6(8) . . ?
B11" B10" B12" 57.4(6) . . ?
B5" B10" B12" 107.0(6) . . ?
B9" B10" B12" 59.0(5) . . ?
C2" B11" B12" 105.2(6) . . ?
C2" B11" B6" 56.4(6) . . ?
B12" B11" B6" 109.6(7) . . ?
C2" B11" B10" 102.8(7) . . ?
B12" B11" B10" 63.4(6) . . ?
B6" B11" B10" 59.0(6) . . ?
C2" B11" B7" 59.9(6) . . ?
B12" B11" B7" 60.0(6) . . ?
B6" B11" B7" 108.1(7) . . ?
B10" B11" B7" 110.5(7) . . ?
B11" B12" B7" 61.3(7) . . ?
B11" B12" B8" 109.2(7) . . ?
B7" B12" B8" 60.1(5) . . ?
B11" B12" B9" 107.1(6) . . ?
B7" B12" B9" 107.9(6) . . ?
B8" B12" B9" 60.3(5) . . ?
B11" B12" B10" 59.2(6) . . ?
B7" B12" B10" 108.2(7) . . ?
B8" B12" B10" 108.2(6) . . ?
B9" B12" B10" 59.3(5) . . ?
N2" B13" N1" 101.9(5) . . ?
N2" B13" B4" 126.7(6) . . ?
N1" B13" B4" 131.5(6) . . ?
C20" C21" C22" 122.4(9) . . ?
C21" C22" C23" 120.8(9) . . ?

loop_
_geom_bond_atom_site_label_1
_geom_bond_atom_site_label_2
_geom_bond_distance
_geom_bond_site_symmetry_2
_geom_bond_publ_flag
N1' C14' 1.392(8) . ?
N1' C18' 1.423(7) . ?
N1' B13' 1.431(8) . ?
N2' C23' 1.398(8) . ?
N2' C19' 1.412(8) . ?
N2' B13' 1.439(9) . ?
C1' C11' 1.502(9) . ?
C1' C2' 1.639(8) . ?
C1' B5' 1.675(10) . ?
C1' B6' 1.715(10) . ?
C1' B4' 1.721(9) . ?
C1' B3' 1.722(9) . ?
C2' C13' 1.487(9) . ?
C2' B11' 1.699(10) . ?
C2' B7' 1.711(9) . ?
C2' B3' 1.731(8) . ?
C2' B6' 1.731(10) . ?
C11' C12' 1.500(9) . ?
C12' C13' 1.538(9) . ?
C14' C15' 1.380(10) . ?
C15' C16' 1.453(9) . ?
C16' C17' 1.361(10) . ?
C17' C18' 1.432(9) . ?
C18' C19' 1.373(10) . ?
C19' C20' 1.421(9) . ?
C20' C21' 1.336(10) . ?
C21' C22' 1.438(10) . ?
C22' C23' 1.324(9) . ?
B3' B8' 1.735(10) . ?
B3' B7' 1.763(9) . ?
B3' B4' 1.764(10) . ?
B4' B13' 1.691(9) . ?
B4' B5' 1.785(10) . ?
B4' B9' 1.795(10) . ?
B4' B8' 1.825(10) . ?
B5' B6' 1.752(9) . ?
B5' B9' 1.761(10) . ?
B5' B10' 1.793(10) . ?
B6' B10' 1.743(10) . ?
B6' B11' 1.767(11) . ?
B7' B12' 1.772(11) . ?
B7' B11' 1.786(11) . ?
B7' B8' 1.791(10) . ?
B8' B9' 1.783(11) . ?
B8' B12' 1.796(11) . ?
B9' B10' 1.770(10) . ?
B9' B12' 1.780(10) . ?
B10' B12' 1.765(11) . ?
B10' B11' 1.782(11) . ?
B11' B12' 1.799(11) . ?
N1 C18 1.412(7) . ?
N1 B13 1.430(9) . ?
N1 C14 1.431(8) . ?
N2 C19 1.405(8) . ?
N2 C23 1.405(8) . ?
N2 B13 1.430(9) . ?
C1 C11 1.530(9) . ?
C1 C2 1.634(10) . ?
C1 B5 1.671(11) . ?
C1 B3 1.694(12) . ?
C1 B4 1.718(9) . ?
C1 B6 1.720(11) . ?
C2 C13 1.555(10) . ?
C2 B6 1.643(13) . ?
C2 B11 1.669(10) . ?
C2 B3 1.722(10) . ?
C2 B7 1.729(12) . ?
C11 C12 1.516(10) . ?
C12 C13 1.532(10) . ?
C14 C15 1.348(9) . ?
C15 C16 1.385(10) . ?
C16 C17 1.404(11) . ?
C17 C18 1.430(10) . ?
C18 C19 1.379(11) . ?
C19 C20 1.422(9) . ?
C20 C21 1.334(11) . ?
C21 C22 1.446(10) . ?
C22 C23 1.359(10) . ?
B3 B4 1.770(11) . ?
B3 B7 1.786(10) . ?
B3 B8 1.791(11) . ?
B4 B13 1.704(10) . ?
B4 B9 1.784(11) . ?
B4 B8 1.786(10) . ?
B4 B5 1.795(11) . ?
B5 B6 1.770(11) . ?
B5 B9 1.772(10) . ?
B5 B10 1.780(10) . ?
B6 B10 1.710(13) . ?
B6 B11 1.793(11) . ?
B7 B11 1.743(12) . ?
B7 B12 1.749(11) . ?
B7 B8 1.787(11) . ?
B8 B9 1.763(11) . ?
B8 B12 1.789(11) . ?
B9 B12 1.796(11) . ?
B9 B10 1.801(11) . ?
B10 B11 1.762(12) . ?
B10 B12 1.777(11) . ?
B11 B12 1.713(11) . ?
N1" C14" 1.412(8) . ?
N1" C18" 1.415(8) . ?
N1" B13" 1.451(9) . ?
N2" C19" 1.391(9) . ?
N2" C23" 1.407(9) . ?
N2" B13" 1.450(9) . ?
C1" C11" 1.499(9) . ?
C1" C2" 1.634(10) . ?
C1" B5" 1.679(12) . ?
C1" B6" 1.706(11) . ?
C1" B4" 1.710(10) . ?
C1" B3" 1.788(13) . ?
C2" C13" 1.513(11) . ?
C2" B6" 1.608(14) . ?
C2" B11" 1.662(14) . ?
C2" B7" 1.718(12) . ?
C2" B3" 1.801(12) . ?
C11" C12" 1.560(10) . ?
C12" C13" 1.563(12) . ?
C14" C15" 1.338(10) . ?
C15" C16" 1.395(12) . ?
C16" C17" 1.376(13) . ?
C17" C18" 1.437(10) . ?
C18" C19" 1.360(10) . ?
C19" C20" 1.431(10) . ?
C20" C21" 1.324(14) . ?
C23" C22" 1.412(12) . ?
B3" B8" 1.750(11) . ?
B3" B4" 1.754(12) . ?
B3" B7" 1.795(12) . ?
B4" B13" 1.685(10) . ?
B4" B8" 1.801(11) . ?
B4" B9" 1.807(11) . ?
B4" B5" 1.819(11) . ?
B5" B9" 1.773(10) . ?
B5" B10" 1.778(11) . ?
B5" B6" 1.804(12) . ?
B6" B10" 1.724(14) . ?
B6" B11" 1.739(15) . ?
B7" B12" 1.750(17) . ?
B7" B8" 1.768(12) . ?
B7" B11" 1.773(17) . ?
B8" B12" 1.778(12) . ?
B8" B9" 1.788(12) . ?
B9" B12" 1.784(12) . ?
B9" B10" 1.790(12) . ?
B10" B11" 1.761(18) . ?
B10" B12" 1.833(14) . ?
B11" B12" 1.726(14) . ?
C21" C22" 1.398(14) . ?
